data_1520443
loop_
_publ_author_name
'Maeda, Chihiro'
'Todaka, Takumi'
'Ema, Tadashi'

_publ_section_title
;
 Carbazole-Based Boron Dipyrromethenes (BODIPYs): Facile Synthesis,
 Structures, and Fine-Tunable Optical Properties.
;
_journal_issue 12
_journal_name_full 'Organic letters'
_journal_page_first 3090
_journal_page_last 3093
_journal_paper_doi 10.1021/acs.orglett.5b01363
_journal_volume 17
_journal_year 2015
_chemical_formula_moiety 'C31 H22 B F2 N3, C H2 Cl2'
_chemical_formula_sum 'C32 H24 B Cl2 F2 N3'
_chemical_formula_weight 570.25
_chemical_name_systematic
; 
 ? 
;
_space_group_IT_number 2
_symmetry_cell_setting triclinic
_symmetry_Int_Tables_number 2
_symmetry_space_group_name_Hall '-P 1'
_symmetry_space_group_name_H-M 'P -1'
_atom_sites_solution_hydrogens geom
_atom_sites_solution_primary direct
_atom_sites_solution_secondary difmap
_audit_creation_method SHELXL-97
_cell_angle_alpha 94.772(4)
_cell_angle_beta 97.467(7)
_cell_angle_gamma 91.375(10)
_cell_formula_units_Z 2
_cell_length_a 7.3425(14)
_cell_length_b 11.0127(16)
_cell_length_c 15.884(3)
_cell_measurement_reflns_used 1409
_cell_measurement_temperature 93(2)
_cell_measurement_theta_max 68.2
_cell_measurement_theta_min 25.4
_cell_volume 1268.3(4)
_computing_structure_refinement 'SHELXL-97 (Sheldrick, 1997)'
_computing_structure_solution 'SHELXS-97 (Sheldrick, 1990)'
_diffrn_ambient_temperature 93(2)
_diffrn_detector_area_resol_mean 5.8140
_diffrn_measured_fraction_theta_full 0.970
_diffrn_measured_fraction_theta_max 0.970
_diffrn_measurement_device_type 'Rigaku XtaLAB P200'
_diffrn_measurement_method \w
_diffrn_radiation_monochromator graphite
_diffrn_radiation_source 'fine-focus sealed tube'
_diffrn_radiation_type CuK\a
_diffrn_radiation_wavelength 1.54187
_diffrn_reflns_av_R_equivalents 0.0253
_diffrn_reflns_av_sigmaI/netI 0.0200
_diffrn_reflns_limit_h_max 8
_diffrn_reflns_limit_h_min -8
_diffrn_reflns_limit_k_max 13
_diffrn_reflns_limit_k_min -11
_diffrn_reflns_limit_l_max 18
_diffrn_reflns_limit_l_min -18
_diffrn_reflns_number 16223
_diffrn_reflns_theta_full 66.99
_diffrn_reflns_theta_max 66.99
_diffrn_reflns_theta_min 6.65
_exptl_absorpt_coefficient_mu 2.670
_exptl_absorpt_correction_T_max 0.9242
_exptl_absorpt_correction_T_min 0.5326
_exptl_absorpt_correction_type multi-scan
_exptl_absorpt_process_details 'REQAB (Rigaku, 1998)'
_exptl_crystal_colour orange
_exptl_crystal_density_diffrn 1.493
_exptl_crystal_density_method 'not measured'
_exptl_crystal_description prism
_exptl_crystal_F_000 588
_exptl_crystal_size_max 0.27
_exptl_crystal_size_mid 0.11
_exptl_crystal_size_min 0.03
_refine_diff_density_max 0.263
_refine_diff_density_min -0.267
_refine_diff_density_rms 0.044
_refine_ls_extinction_method none
_refine_ls_goodness_of_fit_ref 1.093
_refine_ls_hydrogen_treatment constr
_refine_ls_matrix_type full
_refine_ls_number_parameters 363
_refine_ls_number_reflns 4378
_refine_ls_number_restraints 0
_refine_ls_restrained_S_all 1.093
_refine_ls_R_factor_all 0.0314
_refine_ls_R_factor_gt 0.0294
_refine_ls_shift/su_max 0.000
_refine_ls_shift/su_mean 0.000
_refine_ls_structure_factor_coef Fsqd
_refine_ls_weighting_details 'calc w=1/[\s^2^(Fo^2^)+(0.0540P)^2^+0.2316P] where P=(Fo^2^+2Fc^2^)/3'
_refine_ls_weighting_scheme calc
_refine_ls_wR_factor_gt 0.0856
_refine_ls_wR_factor_ref 0.0868
_reflns_number_gt 3986
_reflns_number_total 4378
_reflns_threshold_expression >2sigma(I)
_cod_data_source_file ol5b01363_si_006.cif
_cod_data_source_block 150307cm
_cod_depositor_comments 'Adding full bibliography for 1520439--1520445.cif.'
_cod_database_code 1520443

loop_
_symmetry_equiv_pos_as_xyz
'x, y, z'
'-x, -y, -z'

loop_
_atom_site_label
_atom_site_type_symbol
_atom_site_fract_x
_atom_site_fract_y
_atom_site_fract_z
_atom_site_U_iso_or_equiv
_atom_site_adp_type
_atom_site_occupancy
_atom_site_symmetry_multiplicity
_atom_site_calc_flag
_atom_site_refinement_flags
C1 C 0.48042(18) 0.18268(13) 0.23252(8) 0.0201(3) Uani 1 1 d .
H1 H 0.5069 0.1146 0.2645 0.024 Uiso 1 1 calc R
C2 C 0.39721(18) 0.16717(13) 0.15030(9) 0.0222(3) Uani 1 1 d .
H2 H 0.3708 0.0870 0.1239 0.027 Uiso 1 1 calc R
C3 C 0.34911(18) 0.26877(13) 0.10320(8) 0.0201(3) Uani 1 1 d .
C4 C 0.25006(19) 0.24981(14) 0.02007(8) 0.0238(3) Uani 1 1 d .
H3 H 0.2259 0.1689 -0.0054 0.029 Uiso 1 1 calc R
C5 C 0.18887(18) 0.34539(14) -0.02399(8) 0.0247(3) Uani 1 1 d .
H4 H 0.1237 0.3311 -0.0798 0.030 Uiso 1 1 calc R
C6 C 0.22276(18) 0.46469(14) 0.01361(8) 0.0234(3) Uani 1 1 d .
H5 H 0.1784 0.5312 -0.0166 0.028 Uiso 1 1 calc R
C7 C 0.31955(18) 0.48659(13) 0.09378(8) 0.0211(3) Uani 1 1 d .
H6 H 0.3381 0.5682 0.1186 0.025 Uiso 1 1 calc R
C8 C 0.39200(17) 0.39076(13) 0.14011(8) 0.0188(3) Uani 1 1 d .
C9 C 0.49442(17) 0.40649(12) 0.22431(8) 0.0177(3) Uani 1 1 d .
C10 C 0.52618(17) 0.30233(12) 0.26888(8) 0.0178(3) Uani 1 1 d .
N1 N 0.60353(14) 0.33491(10) 0.35168(7) 0.0171(2) Uani 1 1 d .
C11 C 0.62393(17) 0.45921(12) 0.36008(8) 0.0165(3) Uani 1 1 d .
C12 C 0.56554(17) 0.50913(12) 0.28331(8) 0.0170(3) Uani 1 1 d .
C13 C 0.60305(16) 0.63728(12) 0.28006(8) 0.0172(3) Uani 1 1 d .
C14 C 0.60293(17) 0.69673(13) 0.20423(8) 0.0199(3) Uani 1 1 d .
H7 H 0.5703 0.6512 0.1507 0.024 Uiso 1 1 calc R
C15 C 0.64884(18) 0.81850(13) 0.20637(9) 0.0217(3) Uani 1 1 d .
H8 H 0.6495 0.8555 0.1545 0.026 Uiso 1 1 calc R
C16 C 0.69485(18) 0.88914(13) 0.28426(9) 0.0229(3) Uani 1 1 d .
H9 H 0.7209 0.9742 0.2853 0.027 Uiso 1 1 calc R
C17 C 0.70181(18) 0.83440(13) 0.35873(9) 0.0219(3) Uani 1 1 d .
H10 H 0.7324 0.8824 0.4114 0.026 Uiso 1 1 calc R
C18 C 0.66436(17) 0.70756(12) 0.35897(8) 0.0187(3) Uani 1 1 d .
C19 C 0.70411(17) 0.65165(12) 0.43639(8) 0.0186(3) Uani 1 1 d .
H11 H 0.7380 0.7013 0.4881 0.022 Uiso 1 1 calc R
C20 C 0.69449(16) 0.52660(12) 0.43789(8) 0.0168(3) Uani 1 1 d .
C21 C 0.75204(17) 0.45947(12) 0.51091(8) 0.0167(3) Uani 1 1 d .
C22 C 0.82673(16) 0.50087(12) 0.59673(8) 0.0171(3) Uani 1 1 d .
C23 C 0.87327(18) 0.61769(13) 0.63762(8) 0.0210(3) Uani 1 1 d .
H12 H 0.8458 0.6883 0.6085 0.025 Uiso 1 1 calc R
C24 C 0.95911(19) 0.62830(13) 0.72038(8) 0.0233(3) Uani 1 1 d .
H13 H 0.9889 0.7068 0.7490 0.028 Uiso 1 1 calc R
C25 C 1.00285(18) 0.52392(13) 0.76274(8) 0.0221(3) Uani 1 1 d .
H14 H 1.0654 0.5330 0.8193 0.027 Uiso 1 1 calc R
C26 C 0.95737(18) 0.40898(13) 0.72443(8) 0.0197(3) Uani 1 1 d .
H15 H 0.9890 0.3392 0.7538 0.024 Uiso 1 1 calc R
C27 C 0.86311(17) 0.39593(12) 0.64093(8) 0.0176(3) Uani 1 1 d .
C28 C 0.80633(17) 0.29197(12) 0.58200(8) 0.0175(3) Uani 1 1 d .
N2 N 0.74385(14) 0.33673(10) 0.50322(7) 0.0163(2) Uani 1 1 d .
B1 B 0.6653(2) 0.25225(14) 0.42097(9) 0.0181(3) Uani 1 1 d .
F1 F 0.51969(10) 0.17941(7) 0.43896(5) 0.02210(18) Uani 1 1 d .
F2 F 0.80215(10) 0.17584(7) 0.39731(5) 0.02246(18) Uani 1 1 d .
C29 C 0.81173(17) 0.16620(12) 0.58517(8) 0.0191(3) Uani 1 1 d .
H16 H 0.8047 0.1208 0.5312 0.023 Uiso 1 1 calc R
N3 N 0.82506(15) 0.09954(10) 0.65123(7) 0.0204(2) Uani 1 1 d .
C30 C 0.85439(19) -0.03100(13) 0.63818(9) 0.0243(3) Uani 1 1 d .
H19 H 0.7424 -0.0768 0.6457 0.037 Uiso 1 1 calc R
H20 H 0.9562 -0.0531 0.6797 0.037 Uiso 1 1 calc R
H21 H 0.8843 -0.0507 0.5804 0.037 Uiso 1 1 calc R
C31 C 0.79519(19) 0.14194(14) 0.73683(8) 0.0246(3) Uani 1 1 d .
H22 H 0.9135 0.1519 0.7735 0.037 Uiso 1 1 calc R
H23 H 0.7167 0.0822 0.7589 0.037 Uiso 1 1 calc R
H24 H 0.7351 0.2204 0.7360 0.037 Uiso 1 1 calc R
C32 C 0.8216(2) 0.20498(13) 0.07649(9) 0.0259(3) Uani 1 1 d .
H17 H 0.9275 0.2637 0.0818 0.031 Uiso 1 1 calc R
H18 H 0.7285 0.2414 0.1098 0.031 Uiso 1 1 calc R
Cl1 Cl 0.89490(5) 0.06857(3) 0.11887(2) 0.03552(12) Uani 1 1 d .
Cl2 Cl 0.72628(5) 0.17949(4) -0.03182(2) 0.03650(12) Uani 1 1 d .

loop_
_atom_site_aniso_label
_atom_site_aniso_U_11
_atom_site_aniso_U_22
_atom_site_aniso_U_33
_atom_site_aniso_U_23
_atom_site_aniso_U_13
_atom_site_aniso_U_12
C1 0.0204(6) 0.0178(7) 0.0217(7) 0.0020(5) 0.0011(5) -0.0001(5)
C2 0.0227(7) 0.0204(7) 0.0222(7) -0.0032(5) 0.0019(5) -0.0027(6)
C3 0.0172(6) 0.0241(8) 0.0184(6) -0.0005(5) 0.0020(5) -0.0012(5)
C4 0.0223(7) 0.0281(8) 0.0196(7) -0.0031(6) 0.0019(5) -0.0032(6)
C5 0.0207(7) 0.0364(9) 0.0156(6) 0.0008(6) -0.0010(5) -0.0033(6)
C6 0.0198(7) 0.0312(8) 0.0195(7) 0.0062(6) 0.0006(5) 0.0003(6)
C7 0.0190(6) 0.0248(8) 0.0193(6) 0.0028(5) 0.0009(5) -0.0012(6)
C8 0.0155(6) 0.0243(8) 0.0164(6) 0.0004(5) 0.0022(5) -0.0008(5)
C9 0.0154(6) 0.0210(7) 0.0164(6) 0.0012(5) 0.0014(5) 0.0001(5)
C10 0.0154(6) 0.0200(7) 0.0172(6) 0.0001(5) 0.0004(5) 0.0004(5)
N1 0.0185(5) 0.0153(6) 0.0164(5) -0.0001(4) -0.0003(4) -0.0001(4)
C11 0.0145(6) 0.0168(7) 0.0178(6) 0.0012(5) 0.0014(5) 0.0000(5)
C12 0.0144(6) 0.0196(7) 0.0169(6) 0.0018(5) 0.0010(5) 0.0014(5)
C13 0.0131(6) 0.0183(7) 0.0197(6) 0.0020(5) 0.0000(5) 0.0017(5)
C14 0.0176(6) 0.0229(7) 0.0187(6) 0.0028(5) -0.0007(5) 0.0009(5)
C15 0.0184(6) 0.0234(7) 0.0232(7) 0.0076(6) -0.0010(5) 0.0003(6)
C16 0.0199(6) 0.0173(7) 0.0304(7) 0.0054(6) -0.0029(5) 0.0006(5)
C17 0.0205(6) 0.0197(7) 0.0237(7) 0.0004(5) -0.0033(5) 0.0012(5)
C18 0.0159(6) 0.0186(7) 0.0210(6) 0.0017(5) 0.0006(5) 0.0023(5)
C19 0.0176(6) 0.0199(7) 0.0174(6) -0.0009(5) 0.0002(5) 0.0017(5)
C20 0.0138(6) 0.0189(7) 0.0175(6) 0.0010(5) 0.0010(5) 0.0011(5)
C21 0.0140(6) 0.0175(7) 0.0186(6) 0.0006(5) 0.0025(5) 0.0002(5)
C22 0.0143(6) 0.0201(7) 0.0170(6) 0.0021(5) 0.0015(5) 0.0007(5)
C23 0.0236(7) 0.0194(7) 0.0194(6) 0.0012(5) 0.0009(5) 0.0005(6)
C24 0.0266(7) 0.0220(8) 0.0195(7) -0.0022(5) -0.0002(5) -0.0022(6)
C25 0.0201(6) 0.0283(8) 0.0166(6) 0.0003(5) -0.0014(5) -0.0007(6)
C26 0.0178(6) 0.0225(7) 0.0185(6) 0.0040(5) 0.0000(5) -0.0001(5)
C27 0.0134(6) 0.0212(7) 0.0181(6) 0.0022(5) 0.0018(5) -0.0001(5)
C28 0.0149(6) 0.0211(7) 0.0161(6) 0.0032(5) -0.0007(5) 0.0002(5)
N2 0.0155(5) 0.0165(6) 0.0165(5) 0.0017(4) 0.0001(4) 0.0006(4)
B1 0.0190(7) 0.0172(8) 0.0169(7) -0.0001(6) -0.0009(5) -0.0008(6)
F1 0.0235(4) 0.0207(4) 0.0208(4) 0.0029(3) -0.0015(3) -0.0059(3)
F2 0.0258(4) 0.0202(4) 0.0207(4) 0.0001(3) 0.0006(3) 0.0066(3)
C29 0.0159(6) 0.0209(7) 0.0193(6) 0.0024(5) -0.0023(5) -0.0006(5)
N3 0.0191(5) 0.0197(6) 0.0216(6) 0.0042(5) -0.0013(4) 0.0008(5)
C30 0.0263(7) 0.0178(7) 0.0278(7) 0.0042(6) -0.0018(6) 0.0003(6)
C31 0.0264(7) 0.0252(8) 0.0226(7) 0.0040(6) 0.0037(5) -0.0022(6)
C32 0.0276(7) 0.0247(8) 0.0243(7) 0.0010(6) 0.0008(6) -0.0021(6)
Cl1 0.0418(2) 0.0267(2) 0.0361(2) 0.00809(16) -0.00479(16) -0.00264(17)
Cl2 0.0398(2) 0.0393(2) 0.0270(2) 0.00205(16) -0.00739(15) -0.00148(17)

loop_
_atom_type_symbol
_atom_type_description
_atom_type_scat_dispersion_real
_atom_type_scat_dispersion_imag
_atom_type_scat_source
C C 0.0181 0.0091 'International Tables Vol C Tables 4.2.6.8 and 6.1.1.4'
H H 0.0000 0.0000 'International Tables Vol C Tables 4.2.6.8 and 6.1.1.4'
B B 0.0090 0.0039 'International Tables Vol C Tables 4.2.6.8 and 6.1.1.4'
F F 0.0727 0.0534 'International Tables Vol C Tables 4.2.6.8 and 6.1.1.4'
N N 0.0311 0.0180 'International Tables Vol C Tables 4.2.6.8 and 6.1.1.4'
Cl Cl 0.3639 0.7018 'International Tables Vol C Tables 4.2.6.8 and 6.1.1.4'

loop_
_geom_angle_atom_site_label_1
_geom_angle_atom_site_label_2
_geom_angle_atom_site_label_3
_geom_angle
C2 C1 C10 118.28(13)
C2 C1 H1 120.9
C10 C1 H1 120.9
C1 C2 C3 121.31(13)
C1 C2 H2 119.3
C3 C2 H2 119.3
C4 C3 C2 119.92(13)
C4 C3 C8 119.22(13)
C2 C3 C8 120.79(12)
C5 C4 C3 121.34(13)
C5 C4 H3 119.3
C3 C4 H3 119.3
C4 C5 C6 119.56(12)
C4 C5 H4 120.2
C6 C5 H4 120.2
C7 C6 C5 120.71(13)
C7 C6 H5 119.6
C5 C6 H5 119.6
C6 C7 C8 121.58(13)
C6 C7 H6 119.2
C8 C7 H6 119.2
C7 C8 C3 117.39(12)
C7 C8 C9 124.78(13)
C3 C8 C9 117.67(12)
C10 C9 C8 117.98(12)
C10 C9 C12 105.88(11)
C8 C9 C12 135.85(13)
N1 C10 C9 110.48(11)
N1 C10 C1 126.00(12)
C9 C10 C1 123.51(12)
C11 N1 C10 106.74(11)
C11 N1 B1 124.92(11)
C10 N1 B1 128.27(11)
N1 C11 C12 111.51(11)
N1 C11 C20 123.05(12)
C12 C11 C20 125.44(13)
C11 C12 C13 117.13(12)
C11 C12 C9 105.26(12)
C13 C12 C9 137.31(12)
C14 C13 C18 117.30(12)
C14 C13 C12 124.99(12)
C18 C13 C12 117.35(12)
C15 C14 C13 121.53(12)
C15 C14 H7 119.2
C13 C14 H7 119.2
C14 C15 C16 120.82(12)
C14 C15 H8 119.6
C16 C15 H8 119.6
C17 C16 C15 119.37(13)
C17 C16 H9 120.3
C15 C16 H9 120.3
C16 C17 C18 121.41(13)
C16 C17 H10 119.3
C18 C17 H10 119.3
C17 C18 C19 119.03(12)
C17 C18 C13 119.21(12)
C19 C18 C13 121.53(13)
C20 C19 C18 121.28(12)
C20 C19 H11 119.4
C18 C19 H11 119.4
C19 C20 C11 116.13(12)
C19 C20 C21 125.89(12)
C11 C20 C21 117.98(12)
N2 C21 C22 108.73(11)
N2 C21 C20 120.26(11)
C22 C21 C20 130.98(12)
C23 C22 C27 120.35(12)
C23 C22 C21 132.47(12)
C27 C22 C21 107.08(11)
C24 C23 C22 119.09(13)
C24 C23 H12 120.5
C22 C23 H12 120.5
C23 C24 C25 120.44(13)
C23 C24 H13 119.8
C25 C24 H13 119.8
C26 C25 C24 121.52(12)
C26 C25 H14 119.2
C24 C25 H14 119.2
C25 C26 C27 119.06(13)
C25 C26 H15 120.5
C27 C26 H15 120.5
C26 C27 C22 119.40(12)
C26 C27 C28 133.10(13)
C22 C27 C28 107.13(11)
C29 C28 N2 117.88(11)
C29 C28 C27 135.09(12)
N2 C28 C27 106.87(11)
C21 N2 C28 110.14(11)
C21 N2 B1 126.32(11)
C28 N2 B1 123.44(11)
F2 B1 F1 108.08(11)
F2 B1 N1 111.24(11)
F1 B1 N1 111.51(11)
F2 B1 N2 109.34(10)
F1 B1 N2 109.39(11)
N1 B1 N2 107.27(11)
N3 C29 C28 130.43(13)
N3 C29 H16 114.8
C28 C29 H16 114.8
C29 N3 C31 125.50(12)
C29 N3 C30 119.48(12)
C31 N3 C30 114.73(11)
N3 C30 H19 109.5
N3 C30 H20 109.5
H19 C30 H20 109.5
N3 C30 H21 109.5
H19 C30 H21 109.5
H20 C30 H21 109.5
N3 C31 H22 109.5
N3 C31 H23 109.5
H22 C31 H23 109.5
N3 C31 H24 109.5
H22 C31 H24 109.5
H23 C31 H24 109.5
Cl1 C32 Cl2 111.68(8)
Cl1 C32 H17 109.3
Cl2 C32 H17 109.3
Cl1 C32 H18 109.3
Cl2 C32 H18 109.3
H17 C32 H18 107.9

loop_
_geom_bond_atom_site_label_1
_geom_bond_atom_site_label_2
_geom_bond_distance
C1 C2 1.3632(19)
C1 C10 1.4087(19)
C1 H1 0.9500
C2 C3 1.423(2)
C2 H2 0.9500
C3 C4 1.4190(19)
C3 C8 1.4312(19)
C4 C5 1.365(2)
C4 H3 0.9500
C5 C6 1.400(2)
C5 H4 0.9500
C6 C7 1.3749(19)
C6 H5 0.9500
C7 C8 1.412(2)
C7 H6 0.9500
C8 C9 1.4416(18)
C9 C10 1.4058(19)
C9 C12 1.4480(18)
C10 N1 1.3779(17)
N1 C11 1.3670(17)
N1 B1 1.5174(18)
C11 C12 1.4001(18)
C11 C20 1.4174(18)
C12 C13 1.4379(19)
C13 C14 1.4179(18)
C13 C18 1.4311(18)
C14 C15 1.371(2)
C14 H7 0.9500
C15 C16 1.403(2)
C15 H8 0.9500
C16 C17 1.367(2)
C16 H9 0.9500
C17 C18 1.4176(19)
C17 H10 0.9500
C18 C19 1.4206(19)
C19 C20 1.3796(19)
C19 H11 0.9500
C20 C21 1.4494(18)
C21 N2 1.3463(18)
C21 C22 1.4342(18)
C22 C23 1.4057(19)
C22 C27 1.4146(19)
C23 C24 1.3764(19)
C23 H12 0.9500
C24 C25 1.403(2)
C24 H13 0.9500
C25 C26 1.372(2)
C25 H14 0.9500
C26 C27 1.4084(18)
C26 H15 0.9500
C27 C28 1.4346(18)
C28 C29 1.391(2)
C28 N2 1.4083(17)
N2 B1 1.5751(17)
B1 F2 1.3945(18)
B1 F1 1.3946(17)
C29 N3 1.3246(17)
C29 H16 0.9500
N3 C31 1.4462(18)
N3 C30 1.4605(19)
C30 H19 0.9800
C30 H20 0.9800
C30 H21 0.9800
C31 H22 0.9800
C31 H23 0.9800
C31 H24 0.9800
C32 Cl1 1.7641(15)
C32 Cl2 1.7679(14)
C32 H17 0.9900
C32 H18 0.9900

loop_
_geom_torsion_atom_site_label_1
_geom_torsion_atom_site_label_2
_geom_torsion_atom_site_label_3
_geom_torsion_atom_site_label_4
_geom_torsion
C10 C1 C2 C3 -3.0(2)
C1 C2 C3 C4 -175.17(12)
C1 C2 C3 C8 1.9(2)
C2 C3 C4 C5 174.59(12)
C8 C3 C4 C5 -2.56(19)
C3 C4 C5 C6 -0.6(2)
C4 C5 C6 C7 1.1(2)
C5 C6 C7 C8 1.6(2)
C6 C7 C8 C3 -4.63(19)
C6 C7 C8 C9 -179.88(12)
C4 C3 C8 C7 5.03(18)
C2 C3 C8 C7 -172.10(12)
C4 C3 C8 C9 -179.38(11)
C2 C3 C8 C9 3.50(18)
C7 C8 C9 C10 167.65(12)
C3 C8 C9 C10 -7.59(17)
C7 C8 C9 C12 -5.1(2)
C3 C8 C9 C12 179.63(13)
C8 C9 C10 N1 -172.00(11)
C12 C9 C10 N1 2.77(14)
C8 C9 C10 C1 6.89(19)
C12 C9 C10 C1 -178.34(12)
C2 C1 C10 N1 177.21(12)
C2 C1 C10 C9 -1.5(2)
C9 C10 N1 C11 -0.84(14)
C1 C10 N1 C11 -179.70(12)
C9 C10 N1 B1 -177.97(11)
C1 C10 N1 B1 3.2(2)
C10 N1 C11 C12 -1.56(14)
B1 N1 C11 C12 175.69(11)
C10 N1 C11 C20 177.98(11)
B1 N1 C11 C20 -4.77(19)
N1 C11 C12 C13 -171.59(11)
C20 C11 C12 C13 8.89(19)
N1 C11 C12 C9 3.21(14)
C20 C11 C12 C9 -176.31(12)
C10 C9 C12 C11 -3.53(13)
C8 C9 C12 C11 169.84(14)
C10 C9 C12 C13 169.64(14)
C8 C9 C12 C13 -17.0(3)
C11 C12 C13 C14 161.31(12)
C9 C12 C13 C14 -11.3(2)
C11 C12 C13 C18 -11.59(17)
C9 C12 C13 C18 175.82(14)
C18 C13 C14 C15 -3.89(19)
C12 C13 C14 C15 -176.80(12)
C13 C14 C15 C16 -1.0(2)
C14 C15 C16 C17 2.9(2)
C15 C16 C17 C18 0.3(2)
C16 C17 C18 C19 169.19(12)
C16 C17 C18 C13 -5.3(2)
C14 C13 C18 C17 6.94(18)
C12 C13 C18 C17 -179.61(11)
C14 C13 C18 C19 -167.42(12)
C12 C13 C18 C19 6.04(18)
C17 C18 C19 C20 -170.91(12)
C13 C18 C19 C20 3.46(19)
C18 C19 C20 C11 -6.65(18)
C18 C19 C20 C21 172.44(12)
N1 C11 C20 C19 -179.07(11)
C12 C11 C20 C19 0.40(19)
N1 C11 C20 C21 1.77(18)
C12 C11 C20 C21 -178.76(11)
C19 C20 C21 N2 -176.79(12)
C11 C20 C21 N2 2.28(18)
C19 C20 C21 C22 1.3(2)
C11 C20 C21 C22 -179.64(12)
N2 C21 C22 C23 176.19(13)
C20 C21 C22 C23 -2.1(2)
N2 C21 C22 C27 -0.15(14)
C20 C21 C22 C27 -178.40(12)
C27 C22 C23 C24 1.75(19)
C21 C22 C23 C24 -174.19(13)
C22 C23 C24 C25 1.3(2)
C23 C24 C25 C26 -1.9(2)
C24 C25 C26 C27 -0.6(2)
C25 C26 C27 C22 3.56(19)
C25 C26 C27 C28 175.63(13)
C23 C22 C27 C26 -4.18(18)
C21 C22 C27 C26 172.69(11)
C23 C22 C27 C28 -178.13(11)
C21 C22 C27 C28 -1.26(14)
C26 C27 C28 C29 4.4(3)
C22 C27 C28 C29 177.20(14)
C26 C27 C28 N2 -170.61(13)
C22 C27 C28 N2 2.16(13)
C22 C21 N2 C28 1.55(14)
C20 C21 N2 C28 -179.98(11)
C22 C21 N2 B1 177.96(11)
C20 C21 N2 B1 -3.57(18)
C29 C28 N2 C21 -178.36(11)
C27 C28 N2 C21 -2.32(13)
C29 C28 N2 B1 5.10(17)
C27 C28 N2 B1 -178.86(10)
C11 N1 B1 F2 -116.25(13)
C10 N1 B1 F2 60.40(16)
C11 N1 B1 F1 123.03(13)
C10 N1 B1 F1 -60.33(17)
C11 N1 B1 N2 3.28(16)
C10 N1 B1 N2 179.92(11)
C21 N2 B1 F2 121.62(13)
C28 N2 B1 F2 -62.41(15)
C21 N2 B1 F1 -120.20(13)
C28 N2 B1 F1 55.76(16)
C21 N2 B1 N1 0.89(17)
C28 N2 B1 N1 176.85(10)
N2 C28 C29 N3 -163.63(12)
C27 C28 C29 N3 21.7(2)
C28 C29 N3 C31 15.2(2)
C28 C29 N3 C30 -171.26(13)
